data_4036375
loop_
_publ_author_name
'Nottingham, Chris'
'Benson, Robert'
'M\"uller-Bunz, Helge'
'Guiry, Patrick J.'

_publ_section_title
;
 Synthesis of Ferrocene Oxazoline N,O ligands and Their Application in
 Asymmetric Ethyl- and Phenylzinc Additions to Aldehydes.
;
_journal_issue 20
_journal_name_full 'The Journal of organic chemistry'
_journal_page_first 10163
_journal_page_last 10176
_journal_paper_doi 10.1021/acs.joc.5b01766
_journal_volume 80
_journal_year 2015
_chemical_absolute_configuration ad
_chemical_formula_moiety '2 (C31 H33 Fe N O2), C H2 Cl2'
_chemical_formula_sum 'C63 H68 Cl2 Fe2 N2 O4'
_chemical_formula_weight 1099.79
_space_group_IT_number 5
_space_group_name_Hall 'I 2y'
_space_group_name_H-M_alt 'I 1 2 1'
_symmetry_cell_setting monoclinic
_symmetry_space_group_name_Hall 'I 2y'
_symmetry_space_group_name_H-M 'I 1 2 1'
_atom_sites_solution_hydrogens geom
_atom_sites_solution_primary direct
_atom_sites_solution_secondary difmap
_audit_creation_method SHELXL-97
_cell_angle_alpha 90.00
_cell_angle_beta 97.196(1)
_cell_angle_gamma 90.00
_cell_formula_units_Z 2
_cell_length_a 9.4054(1)
_cell_length_b 10.8382(2)
_cell_length_c 28.0924(4)
_cell_measurement_reflns_used 32308
_cell_measurement_temperature 240(2)
_cell_measurement_theta_max 28.1550
_cell_measurement_theta_min 2.9190
_cell_volume 2841.12(7)
_computing_cell_refinement
; 
CrysAlisPro, Agilent Technologies, 
Version 1.171.36.24a (release 19-12-2012 CrysAlis171 .NET) 
(compiled Dec 19 2012,11:08:27) 
;
_computing_data_collection
; 
CrysAlisPro, Agilent Technologies, 
Version 1.171.36.24a (release 19-12-2012 CrysAlis171 .NET) 
(compiled Dec 19 2012,11:08:27) 
;
_computing_data_reduction
; 
CrysAlisPro, Agilent Technologies, 
Version 1.171.36.24a (release 19-12-2012 CrysAlis171 .NET) 
(compiled Dec 19 2012,11:08:27) 
;
_computing_structure_refinement 'SHELXL-97 (Sheldrick, 2008)'
_computing_structure_solution 'SHELXS-97 (Sheldrick, 2008)'
_diffrn_ambient_temperature 240(2)
_diffrn_detector_area_resol_mean 10.3196
_diffrn_measured_fraction_theta_full 0.994
_diffrn_measured_fraction_theta_max 0.994
_diffrn_measurement_device_type 'SuperNova, Dual, Cu at zero, Atlas'
_diffrn_measurement_method '\w scans'
_diffrn_radiation_monochromator mirror
_diffrn_radiation_source 'SuperNova (Mo) X-ray Source'
_diffrn_radiation_type MoK\a
_diffrn_radiation_wavelength 0.71073
_diffrn_reflns_av_R_equivalents 0.0302
_diffrn_reflns_av_sigmaI/netI 0.0166
_diffrn_reflns_limit_h_max 12
_diffrn_reflns_limit_h_min -12
_diffrn_reflns_limit_k_max 14
_diffrn_reflns_limit_k_min -14
_diffrn_reflns_limit_l_max 37
_diffrn_reflns_limit_l_min -36
_diffrn_reflns_number 61829
_diffrn_reflns_theta_full 28.33
_diffrn_reflns_theta_max 28.33
_diffrn_reflns_theta_min 2.88
_exptl_absorpt_coefficient_mu 0.653
_exptl_absorpt_correction_T_max 0.944
_exptl_absorpt_correction_T_min 0.905
_exptl_absorpt_correction_type analytical
_exptl_absorpt_process_details
; 
CrysAlisPro, Agilent Technologies, 
Version 1.171.36.24a (release 19-12-2012 CrysAlis171 .NET) 
(compiled Dec 19 2012,11:08:27) 
Analytical numeric absorption correction using a multifaceted crystal 
model based on expressions derived by R.C. Clark & J.S. Reid. 
(Clark, R. C. & Reid, J. S. (1995). Acta Cryst. A51, 887-897) 
;
_exptl_crystal_colour 'clear orange'
_exptl_crystal_density_diffrn 1.286
_exptl_crystal_density_method 'not measured'
_exptl_crystal_description irreglular
_exptl_crystal_F_000 1156
_exptl_crystal_size_max 0.2401
_exptl_crystal_size_mid 0.1653
_exptl_crystal_size_min 0.1327
_platon_squeeze_details
; 
 PLATON: A.L. Spek, J. Appl. Cryst. 36 (2003), 7-13 
 PLATON version from 27.07.2012 
;
_refine_diff_density_max 0.298
_refine_diff_density_min -0.220
_refine_diff_density_rms 0.056
_refine_ls_abs_structure_details 'Flack H D (1983), Acta Cryst. A39, 876-881'
_refine_ls_abs_structure_Flack 0.011(11)
_refine_ls_extinction_method none
_refine_ls_goodness_of_fit_ref 1.126
_refine_ls_hydrogen_treatment constr
_refine_ls_matrix_type full
_refine_ls_number_parameters 321
_refine_ls_number_reflns 7018
_refine_ls_number_restraints 1
_refine_ls_restrained_S_all 1.126
_refine_ls_R_factor_all 0.0358
_refine_ls_R_factor_gt 0.0327
_refine_ls_shift/su_max 0.003
_refine_ls_shift/su_mean 0.000
_refine_ls_structure_factor_coef Fsqd
_refine_ls_weighting_details 'calc w=1/[\s^2^(Fo^2^)+(0.0596P)^2^+0.3764P] where P=(Fo^2^+2Fc^2^)/3'
_refine_ls_weighting_scheme calc
_refine_ls_wR_factor_gt 0.0938
_refine_ls_wR_factor_ref 0.0962
_reflns_number_gt 6555
_reflns_number_total 7018
_reflns_threshold_expression I>2\s(I)
_cod_data_source_file jo5b01766_si_001.cif
_cod_data_source_block gui77sqz(S~p~-6)
_cod_original_sg_symbol_H-M 'I 2'
_cod_database_code 4036375

loop_
_symmetry_equiv_pos_as_xyz
'x, y, z'
'-x, y, -z'
'x+1/2, y+1/2, z+1/2'
'-x+1/2, y+1/2, -z+1/2'

loop_
_atom_site_label
_atom_site_type_symbol
_atom_site_fract_x
_atom_site_fract_y
_atom_site_fract_z
_atom_site_U_iso_or_equiv
_atom_site_adp_type
_atom_site_occupancy
_atom_site_symmetry_multiplicity
_atom_site_calc_flag
_atom_site_refinement_flags
Fe Fe 0.70266(2) 0.39145(3) 0.802393(8) 0.03587(8) Uani 1 1 d .
C1 C 0.88851(15) 0.3918(2) 0.84836(5) 0.0327(3) Uani 1 1 d .
C2 C 0.78025(19) 0.31684(18) 0.86713(7) 0.0368(4) Uani 1 1 d .
C3 C 0.65968(18) 0.3962(3) 0.87170(7) 0.0446(4) Uani 1 1 d .
H3 H 0.5738 0.3722 0.8829 0.054 Uiso 1 1 calc R
C4 C 0.6919(2) 0.5153(2) 0.85658(8) 0.0465(4) Uani 1 1 d .
H4 H 0.6313 0.5844 0.8558 0.056 Uiso 1 1 calc R
C5 C 0.8323(2) 0.51311(19) 0.84272(7) 0.0383(4) Uani 1 1 d .
H5 H 0.8802 0.5813 0.8316 0.046 Uiso 1 1 calc R
C6 C 0.7336(3) 0.2993(2) 0.74131(9) 0.0557(6) Uani 1 1 d .
H6 H 0.8138 0.2506 0.7370 0.067 Uiso 1 1 calc R
C7 C 0.6058(3) 0.2576(2) 0.75790(10) 0.0575(6) Uani 1 1 d .
H7 H 0.5860 0.1763 0.7666 0.069 Uiso 1 1 calc R
C8 C 0.5135(2) 0.3602(2) 0.75900(10) 0.0568(6) Uani 1 1 d .
H8 H 0.4214 0.3589 0.7686 0.068 Uiso 1 1 calc R
C9 C 0.5826(3) 0.4633(2) 0.74333(9) 0.0555(6) Uani 1 1 d .
H9 H 0.5449 0.5436 0.7405 0.067 Uiso 1 1 calc R
C10 C 0.7191(3) 0.4269(2) 0.73237(8) 0.0545(6) Uani 1 1 d .
H10 H 0.7879 0.4786 0.7211 0.065 Uiso 1 1 calc R
C11 C 1.04105(18) 0.35314(17) 0.84150(6) 0.0338(3) Uani 1 1 d .
O1 O 1.04181(14) 0.23925(13) 0.81627(5) 0.0401(3) Uani 1 1 d .
H1O1 H 1.0095 0.1838 0.8323 0.060 Uiso 1 1 calc R
C12 C 1.11028(19) 0.44852(19) 0.81144(7) 0.0375(4) Uani 1 1 d .
C13 C 1.1053(2) 0.4319(2) 0.76201(7) 0.0442(4) Uani 1 1 d .
H13 H 1.0574 0.3630 0.7473 0.053 Uiso 1 1 calc R
C14 C 1.1703(2) 0.5157(3) 0.73423(9) 0.0552(6) Uani 1 1 d .
H14 H 1.1664 0.5032 0.7010 0.066 Uiso 1 1 calc R
C15 C 1.2403(3) 0.6168(2) 0.75528(10) 0.0592(6) Uani 1 1 d .
H15 H 1.2855 0.6728 0.7365 0.071 Uiso 1 1 calc R
C16 C 1.2443(3) 0.6362(2) 0.80354(10) 0.0624(6) Uani 1 1 d .
H16 H 1.2899 0.7065 0.8178 0.075 Uiso 1 1 calc R
C17 C 1.1798(3) 0.5505(2) 0.83162(9) 0.0537(5) Uani 1 1 d .
H17 H 1.1844 0.5633 0.8649 0.064 Uiso 1 1 calc R
C18 C 1.13098(18) 0.33942(19) 0.89098(7) 0.0379(4) Uani 1 1 d .
C19 C 1.0923(2) 0.3929(4) 0.93202(7) 0.0575(5) Uani 1 1 d .
H19 H 1.0080 0.4401 0.9304 0.069 Uiso 1 1 calc R
C20 C 1.1779(2) 0.3773(4) 0.97609(7) 0.0727(9) Uani 1 1 d .
H20 H 1.1502 0.4124 1.0041 0.087 Uiso 1 1 calc R
C21 C 1.3026(3) 0.3104(3) 0.97823(9) 0.0662(7) Uani 1 1 d .
H21 H 1.3598 0.2990 1.0078 0.079 Uiso 1 1 calc R
C22 C 1.3441(2) 0.2602(2) 0.93726(10) 0.0579(6) Uani 1 1 d .
H22 H 1.4303 0.2157 0.9389 0.070 Uiso 1 1 calc R
C23 C 1.2600(2) 0.2749(2) 0.89381(8) 0.0480(5) Uani 1 1 d .
H23 H 1.2898 0.2411 0.8659 0.058 Uiso 1 1 calc R
C24 C 0.78770(19) 0.18666(19) 0.87965(7) 0.0385(4) Uani 1 1 d .
N N 0.88960(18) 0.11320(16) 0.87438(6) 0.0431(4) Uani 1 1 d .
O2 O 0.67432(16) 0.14122(15) 0.89913(6) 0.0541(4) Uani 1 1 d .
C25 C 0.7112(2) 0.0125(2) 0.91341(8) 0.0493(5) Uani 1 1 d .
C26 C 0.5880(4) -0.0679(3) 0.89304(14) 0.0829(9) Uani 1 1 d .
H26A H 0.5056 -0.0512 0.9096 0.124 Uiso 1 1 calc R
H26B H 0.6149 -0.1539 0.8972 0.124 Uiso 1 1 calc R
H26C H 0.5640 -0.0503 0.8591 0.124 Uiso 1 1 calc R
C27 C 0.7302(4) 0.0141(3) 0.96778(10) 0.0746(8) Uani 1 1 d .
H27A H 0.8064 0.0711 0.9793 0.112 Uiso 1 1 calc R
H27B H 0.7549 -0.0680 0.9798 0.112 Uiso 1 1 calc R
H27C H 0.6416 0.0403 0.9790 0.112 Uiso 1 1 calc R
C28 C 0.8498(2) -0.00996(18) 0.89000(7) 0.0434(4) Uani 1 1 d .
H28 H 0.8228 -0.0598 0.8607 0.052 Uiso 1 1 calc R
C29 C 0.9771(3) -0.0760(2) 0.91969(8) 0.0556(6) Uani 1 1 d .
H29 H 0.9965 -0.0347 0.9513 0.067 Uiso 1 1 calc R
C30 C 0.9418(5) -0.2103(3) 0.92780(13) 0.0832(9) Uani 1 1 d .
H30A H 0.9197 -0.2514 0.8971 0.125 Uiso 1 1 calc R
H30B H 0.8596 -0.2153 0.9454 0.125 Uiso 1 1 calc R
H30C H 1.0234 -0.2502 0.9461 0.125 Uiso 1 1 calc R
C31 C 1.1102(3) -0.0659(3) 0.89434(13) 0.0831(9) Uani 1 1 d .
H31A H 1.1860 -0.1163 0.9109 0.125 Uiso 1 1 calc R
H31B H 1.1412 0.0194 0.8944 0.125 Uiso 1 1 calc R
H31C H 1.0882 -0.0944 0.8615 0.125 Uiso 1 1 calc R

loop_
_atom_site_aniso_label
_atom_site_aniso_U_11
_atom_site_aniso_U_22
_atom_site_aniso_U_33
_atom_site_aniso_U_23
_atom_site_aniso_U_13
_atom_site_aniso_U_12
Fe 0.02823(11) 0.03387(12) 0.04417(14) 0.00636(12) -0.00072(8) 0.00017(11)
C1 0.0298(6) 0.0369(7) 0.0313(7) 0.0014(9) 0.0033(5) 0.0017(9)
C2 0.0300(8) 0.0414(10) 0.0393(9) 0.0073(7) 0.0061(7) 0.0012(7)
C3 0.0331(7) 0.0498(10) 0.0533(10) 0.0044(12) 0.0141(7) 0.0093(10)
C4 0.0401(9) 0.0438(10) 0.0568(12) 0.0005(9) 0.0103(8) 0.0100(8)
C5 0.0363(8) 0.0370(9) 0.0415(9) -0.0003(7) 0.0048(7) 0.0006(7)
C6 0.0496(12) 0.0598(14) 0.0533(13) -0.0148(11) -0.0103(9) 0.0055(11)
C7 0.0490(12) 0.0447(12) 0.0731(15) 0.0002(11) -0.0145(11) -0.0078(9)
C8 0.0343(9) 0.0560(16) 0.0753(15) 0.0026(10) -0.0124(9) -0.0022(8)
C9 0.0521(12) 0.0499(13) 0.0578(13) 0.0109(10) -0.0195(10) 0.0028(10)
C10 0.0582(13) 0.0646(16) 0.0378(10) 0.0044(9) -0.0055(9) -0.0132(10)
C11 0.0301(7) 0.0375(8) 0.0343(8) 0.0011(6) 0.0061(6) 0.0030(6)
O1 0.0420(7) 0.0397(7) 0.0402(7) -0.0009(5) 0.0112(5) 0.0040(6)
C12 0.0312(8) 0.0415(9) 0.0411(9) 0.0071(8) 0.0090(7) 0.0032(7)
C13 0.0390(9) 0.0555(11) 0.0390(9) 0.0074(8) 0.0082(7) 0.0085(8)
C14 0.0474(11) 0.0688(15) 0.0523(12) 0.0199(11) 0.0179(9) 0.0147(11)
C15 0.0433(11) 0.0641(17) 0.0741(16) 0.0268(13) 0.0229(10) 0.0075(11)
C16 0.0553(13) 0.0517(13) 0.0815(18) 0.0117(12) 0.0142(11) -0.0116(11)
C17 0.0558(12) 0.0533(13) 0.0530(12) 0.0050(10) 0.0106(10) -0.0104(10)
C18 0.0278(7) 0.0478(9) 0.0381(9) 0.0081(8) 0.0043(6) -0.0019(7)
C19 0.0360(8) 0.0989(16) 0.0375(9) 0.0016(14) 0.0039(7) 0.0075(14)
C20 0.0474(11) 0.133(3) 0.0366(10) -0.0009(16) 0.0016(8) 0.0007(17)
C21 0.0423(11) 0.097(2) 0.0549(13) 0.0255(14) -0.0112(10) -0.0150(12)
C22 0.0357(10) 0.0583(13) 0.0752(16) 0.0124(12) -0.0111(10) -0.0003(9)
C23 0.0348(9) 0.0490(11) 0.0591(12) 0.0026(9) 0.0014(8) 0.0030(8)
C24 0.0346(8) 0.0451(10) 0.0352(9) 0.0079(7) 0.0020(7) -0.0026(7)
N 0.0464(9) 0.0392(8) 0.0443(9) 0.0054(7) 0.0076(7) 0.0043(7)
O2 0.0422(7) 0.0520(9) 0.0704(10) 0.0266(8) 0.0162(7) 0.0047(6)
C25 0.0567(12) 0.0434(10) 0.0477(11) 0.0144(9) 0.0062(9) -0.0037(9)
C26 0.0666(16) 0.079(2) 0.103(2) 0.0067(17) 0.0107(15) -0.0277(14)
C27 0.109(2) 0.0652(16) 0.0532(14) 0.0128(12) 0.0234(14) 0.0216(16)
C28 0.0550(11) 0.0373(10) 0.0365(9) 0.0019(7) -0.0001(8) -0.0007(8)
C29 0.0667(14) 0.0488(14) 0.0473(11) 0.0020(9) -0.0091(10) 0.0134(10)
C30 0.116(3) 0.0509(16) 0.080(2) 0.0124(14) 0.0029(18) 0.0188(16)
C31 0.0666(17) 0.086(2) 0.095(2) 0.0168(17) 0.0045(15) 0.0298(15)

loop_
_atom_type_symbol
_atom_type_description
_atom_type_scat_dispersion_real
_atom_type_scat_dispersion_imag
_atom_type_scat_source
C C 0.0033 0.0016 'International Tables Vol C Tables 4.2.6.8 and 6.1.1.4'
H H 0.0000 0.0000 'International Tables Vol C Tables 4.2.6.8 and 6.1.1.4'
N N 0.0061 0.0033 'International Tables Vol C Tables 4.2.6.8 and 6.1.1.4'
O O 0.0106 0.0060 'International Tables Vol C Tables 4.2.6.8 and 6.1.1.4'
Fe Fe 0.3463 0.8444 'International Tables Vol C Tables 4.2.6.8 and 6.1.1.4'
Cl Cl 0.1484 0.1585 'International Tables Vol C Tables 4.2.6.8 and 6.1.1.4'

loop_
_geom_angle_atom_site_label_1
_geom_angle_atom_site_label_2
_geom_angle_atom_site_label_3
_geom_angle
C10 Fe C6 40.54(12)
C10 Fe C3 165.84(10)
C6 Fe C3 152.05(11)
C10 Fe C1 116.75(8)
C6 Fe C1 109.43(8)
C3 Fe C1 69.62(6)
C10 Fe C2 151.30(9)
C6 Fe C2 118.93(9)
C3 Fe C2 41.41(8)
C1 Fe C2 41.72(7)
C10 Fe C5 107.65(9)
C6 Fe C5 130.23(9)
C3 Fe C5 68.25(9)
C1 Fe C5 40.69(9)
C2 Fe C5 68.83(8)
C10 Fe C9 40.63(11)
C6 Fe C9 67.98(10)
C3 Fe C9 127.69(10)
C1 Fe C9 149.01(9)
C2 Fe C9 167.37(9)
C5 Fe C9 115.87(9)
C10 Fe C4 127.97(9)
C6 Fe C4 167.37(10)
C3 Fe C4 40.25(10)
C1 Fe C4 69.21(8)
C2 Fe C4 68.99(8)
C5 Fe C4 40.80(8)
C9 Fe C4 106.35(10)
C10 Fe C7 67.99(11)
C6 Fe C7 40.53(11)
C3 Fe C7 118.28(11)
C1 Fe C7 131.84(10)
C2 Fe C7 110.17(9)
C5 Fe C7 169.69(9)
C9 Fe C7 67.43(11)
C4 Fe C7 149.24(10)
C10 Fe C8 67.76(11)
C6 Fe C8 67.91(10)
C3 Fe C8 108.09(10)
C1 Fe C8 170.34(10)
C2 Fe C8 130.54(9)
C5 Fe C8 148.08(9)
C9 Fe C8 39.73(10)
C4 Fe C8 115.52(10)
C7 Fe C8 40.25(10)
C5 C1 C2 106.89(15)
C5 C1 C11 125.62(18)
C2 C1 C11 127.1(2)
C5 C1 Fe 69.70(10)
C2 C1 Fe 69.18(9)
C11 C1 Fe 131.51(12)
C3 C2 C1 107.06(18)
C3 C2 C24 124.90(18)
C1 C2 C24 128.04(17)
C3 C2 Fe 69.23(10)
C1 C2 Fe 69.10(9)
C24 C2 Fe 126.97(14)
C4 C3 C2 108.64(16)
C4 C3 Fe 70.01(12)
C2 C3 Fe 69.37(10)
C4 C3 H3 125.7
C2 C3 H3 125.7
Fe C3 H3 126.5
C3 C4 C5 108.09(17)
C3 C4 Fe 69.74(12)
C5 C4 Fe 69.55(11)
C3 C4 H4 126.0
C5 C4 H4 126.0
Fe C4 H4 126.3
C1 C5 C4 109.31(17)
C1 C5 Fe 69.61(10)
C4 C5 Fe 69.65(12)
C1 C5 H5 125.3
C4 C5 H5 125.3
Fe C5 H5 127.0
C10 C6 C7 107.7(2)
C10 C6 Fe 69.42(15)
C7 C6 Fe 70.27(15)
C10 C6 H6 126.1
C7 C6 H6 126.1
Fe C6 H6 125.8
C8 C7 C6 107.8(2)
C8 C7 Fe 69.99(13)
C6 C7 Fe 69.19(13)
C8 C7 H7 126.1
C6 C7 H7 126.1
Fe C7 H7 126.3
C9 C8 C7 108.2(2)
C9 C8 Fe 69.59(12)
C7 C8 Fe 69.76(12)
C9 C8 H8 125.9
C7 C8 H8 125.9
Fe C8 H8 126.3
C8 C9 C10 108.5(2)
C8 C9 Fe 70.69(13)
C10 C9 Fe 69.25(12)
C8 C9 H9 125.7
C10 C9 H9 125.7
Fe C9 H9 125.9
C6 C10 C9 107.8(2)
C6 C10 Fe 70.05(15)
C9 C10 Fe 70.11(14)
C6 C10 H10 126.1
C9 C10 H10 126.1
Fe C10 H10 125.3
O1 C11 C1 111.32(15)
O1 C11 C12 106.38(14)
C1 C11 C12 110.78(16)
O1 C11 C18 109.20(15)
C1 C11 C18 109.28(14)
C12 C11 C18 109.84(15)
C11 O1 H1O1 109.5
C17 C12 C13 118.08(19)
C17 C12 C11 122.03(18)
C13 C12 C11 119.88(18)
C14 C13 C12 120.9(2)
C14 C13 H13 119.6
C12 C13 H13 119.6
C15 C14 C13 120.1(2)
C15 C14 H14 120.0
C13 C14 H14 120.0
C16 C15 C14 120.1(2)
C16 C15 H15 120.0
C14 C15 H15 120.0
C15 C16 C17 119.7(3)
C15 C16 H16 120.2
C17 C16 H16 120.2
C12 C17 C16 121.2(2)
C12 C17 H17 119.4
C16 C17 H17 119.4
C19 C18 C23 118.84(18)
C19 C18 C11 122.73(17)
C23 C18 C11 118.36(18)
C18 C19 C20 120.3(2)
C18 C19 H19 119.8
C20 C19 H19 119.8
C21 C20 C19 119.7(3)
C21 C20 H20 120.1
C19 C20 H20 120.1
C22 C21 C20 120.2(2)
C22 C21 H21 119.9
C20 C21 H21 119.9
C21 C22 C23 120.3(2)
C21 C22 H22 119.8
C23 C22 H22 119.8
C22 C23 C18 120.5(2)
C22 C23 H23 119.8
C18 C23 H23 119.8
N C24 O2 117.68(18)
N C24 C2 126.51(17)
O2 C24 C2 115.80(17)
C24 N C28 108.12(17)
C24 O2 C25 106.46(16)
O2 C25 C26 107.4(2)
O2 C25 C27 104.8(2)
C26 C25 C27 112.2(2)
O2 C25 C28 102.32(15)
C26 C25 C28 113.4(2)
C27 C25 C28 115.4(2)
C25 C26 H26A 109.5
C25 C26 H26B 109.5
H26A C26 H26B 109.5
C25 C26 H26C 109.5
H26A C26 H26C 109.5
H26B C26 H26C 109.5
C25 C27 H27A 109.5
C25 C27 H27B 109.5
H27A C27 H27B 109.5
C25 C27 H27C 109.5
H27A C27 H27C 109.5
H27B C27 H27C 109.5
N C28 C29 111.88(18)
N C28 C25 104.10(16)
C29 C28 C25 118.63(18)
N C28 H28 107.2
C29 C28 H28 107.2
C25 C28 H28 107.2
C30 C29 C31 110.4(3)
C30 C29 C28 110.8(2)
C31 C29 C28 110.0(2)
C30 C29 H29 108.5
C31 C29 H29 108.5
C28 C29 H29 108.5
C29 C30 H30A 109.5
C29 C30 H30B 109.5
H30A C30 H30B 109.5
C29 C30 H30C 109.5
H30A C30 H30C 109.5
H30B C30 H30C 109.5
C29 C31 H31A 109.5
C29 C31 H31B 109.5
H31A C31 H31B 109.5
C29 C31 H31C 109.5
H31A C31 H31C 109.5
H31B C31 H31C 109.5

loop_
_geom_bond_atom_site_label_1
_geom_bond_atom_site_label_2
_geom_bond_distance
Fe C10 2.029(2)
Fe C6 2.037(3)
Fe C3 2.0381(19)
Fe C1 2.0390(14)
Fe C2 2.0400(18)
Fe C5 2.040(2)
Fe C9 2.041(2)
Fe C4 2.042(2)
Fe C7 2.052(2)
Fe C8 2.055(2)
C1 C5 1.418(3)
C1 C2 1.453(3)
C1 C11 1.530(2)
C2 C3 1.442(3)
C2 C24 1.454(3)
C3 C4 1.404(4)
C3 H3 0.9400
C4 C5 1.423(3)
C4 H4 0.9400
C5 H5 0.9400
C6 C10 1.409(4)
C6 C7 1.417(4)
C6 H6 0.9400
C7 C8 1.413(3)
C7 H7 0.9400
C8 C9 1.391(4)
C8 H8 0.9400
C9 C10 1.413(4)
C9 H9 0.9400
C10 H10 0.9400
C11 O1 1.424(2)
C11 C12 1.531(3)
C11 C18 1.541(2)
O1 H1O1 0.8300
C12 C17 1.370(3)
C12 C13 1.395(3)
C13 C14 1.388(3)
C13 H13 0.9400
C14 C15 1.374(4)
C14 H14 0.9400
C15 C16 1.368(4)
C15 H15 0.9400
C16 C17 1.405(3)
C16 H16 0.9400
C17 H17 0.9400
C18 C19 1.379(3)
C18 C23 1.394(3)
C19 C20 1.400(3)
C19 H19 0.9400
C20 C21 1.374(4)
C20 H20 0.9400
C21 C22 1.373(4)
C21 H21 0.9400
C22 C23 1.378(3)
C22 H22 0.9400
C23 H23 0.9400
C24 N 1.269(3)
C24 O2 1.351(2)
N C28 1.468(3)
O2 C25 1.481(3)
C25 C26 1.504(4)
C25 C27 1.516(3)
C25 C28 1.551(3)
C26 H26A 0.9700
C26 H26B 0.9700
C26 H26C 0.9700
C27 H27A 0.9700
C27 H27B 0.9700
C27 H27C 0.9700
C28 C29 1.546(3)
C28 H28 0.9900
C29 C30 1.517(4)
C29 C31 1.519(4)
C29 H29 0.9900
C30 H30A 0.9700
C30 H30B 0.9700
C30 H30C 0.9700
C31 H31A 0.9700
C31 H31B 0.9700
C31 H31C 0.9700

loop_
_geom_hbond_atom_site_label_D
_geom_hbond_atom_site_label_H
_geom_hbond_atom_site_label_A
_geom_hbond_distance_DH
_geom_hbond_distance_HA
_geom_hbond_distance_DA
_geom_hbond_angle_DHA
O1 H1O1 N 0.83 1.90 2.677(2) 156.4

loop_
_geom_torsion_atom_site_label_1
_geom_torsion_atom_site_label_2
_geom_torsion_atom_site_label_3
_geom_torsion_atom_site_label_4
_geom_torsion
C10 Fe C1 C5 86.24(13)
C6 Fe C1 C5 129.80(13)
C3 Fe C1 C5 -79.95(13)
C2 Fe C1 C5 -118.17(15)
C9 Fe C1 C5 50.5(2)
C4 Fe C1 C5 -36.83(11)
C7 Fe C1 C5 169.81(15)
C10 Fe C1 C2 -155.59(13)
C6 Fe C1 C2 -112.03(13)
C3 Fe C1 C2 38.22(13)
C5 Fe C1 C2 118.17(15)
C9 Fe C1 C2 168.63(18)
C4 Fe C1 C2 81.34(12)
C7 Fe C1 C2 -72.02(15)
C10 Fe C1 C11 -33.9(2)
C6 Fe C1 C11 9.7(2)
C3 Fe C1 C11 159.9(2)
C2 Fe C1 C11 121.7(3)
C5 Fe C1 C11 -120.1(2)
C9 Fe C1 C11 -69.7(3)
C4 Fe C1 C11 -156.9(2)
C7 Fe C1 C11 49.7(3)
C5 C1 C2 C3 0.7(2)
C11 C1 C2 C3 173.98(17)
Fe C1 C2 C3 -59.05(13)
C5 C1 C2 C24 -178.98(19)
C11 C1 C2 C24 -5.7(3)
Fe C1 C2 C24 121.2(2)
C5 C1 C2 Fe 59.78(12)
C11 C1 C2 Fe -126.97(17)
C10 Fe C2 C3 168.96(19)
C6 Fe C2 C3 -154.06(14)
C1 Fe C2 C3 118.74(18)
C5 Fe C2 C3 80.69(15)
C9 Fe C2 C3 -33.6(5)
C4 Fe C2 C3 36.82(14)
C7 Fe C2 C3 -110.28(16)
C8 Fe C2 C3 -69.38(18)
C10 Fe C2 C1 50.2(2)
C6 Fe C2 C1 87.21(15)
C3 Fe C2 C1 -118.74(18)
C5 Fe C2 C1 -38.05(12)
C9 Fe C2 C1 -152.4(4)
C4 Fe C2 C1 -81.92(13)
C7 Fe C2 C1 130.98(13)
C8 Fe C2 C1 171.89(14)
C10 Fe C2 C24 -72.3(2)
C6 Fe C2 C24 -35.3(2)
C3 Fe C2 C24 118.7(2)
C1 Fe C2 C24 -122.6(2)
C5 Fe C2 C24 -160.61(18)
C9 Fe C2 C24 85.1(5)
C4 Fe C2 C24 155.52(18)
C7 Fe C2 C24 8.43(19)
C8 Fe C2 C24 49.3(2)
C1 C2 C3 C4 -0.2(2)
C24 C2 C3 C4 179.52(19)
Fe C2 C3 C4 -59.16(15)
C1 C2 C3 Fe 58.97(12)
C24 C2 C3 Fe -121.31(19)
C10 Fe C3 C4 -37.9(4)
C6 Fe C3 C4 174.80(17)
C1 Fe C3 C4 81.53(13)
C2 Fe C3 C4 120.03(17)
C5 Fe C3 C4 37.80(12)
C9 Fe C3 C4 -68.77(16)
C7 Fe C3 C4 -151.01(13)
C8 Fe C3 C4 -108.41(13)
C10 Fe C3 C2 -157.9(3)
C6 Fe C3 C2 54.8(2)
C1 Fe C3 C2 -38.50(13)
C5 Fe C3 C2 -82.23(13)
C9 Fe C3 C2 171.20(13)
C4 Fe C3 C2 -120.03(17)
C7 Fe C3 C2 88.96(14)
C8 Fe C3 C2 131.56(13)
C2 C3 C4 C5 -0.4(2)
Fe C3 C4 C5 -59.19(14)
C2 C3 C4 Fe 58.77(14)
C10 Fe C4 C3 169.02(11)
C6 Fe C4 C3 -168.8(4)
C1 Fe C4 C3 -82.65(12)
C2 Fe C4 C3 -37.84(10)
C5 Fe C4 C3 -119.39(17)
C9 Fe C4 C3 129.76(12)
C7 Fe C4 C3 56.6(2)
C8 Fe C4 C3 88.19(13)
C10 Fe C4 C5 -71.59(15)
C6 Fe C4 C5 -49.4(5)
C3 Fe C4 C5 119.39(17)
C1 Fe C4 C5 36.74(12)
C2 Fe C4 C5 81.55(12)
C9 Fe C4 C5 -110.85(13)
C7 Fe C4 C5 175.96(18)
C8 Fe C4 C5 -152.42(13)
C2 C1 C5 C4 -1.0(2)
C11 C1 C5 C4 -174.38(16)
Fe C1 C5 C4 58.44(14)
C2 C1 C5 Fe -59.44(12)
C11 C1 C5 Fe 127.18(16)
C3 C4 C5 C1 0.9(2)
Fe C4 C5 C1 -58.41(13)
C3 C4 C5 Fe 59.30(15)
C10 Fe C5 C1 -110.77(12)
C6 Fe C5 C1 -71.61(15)
C3 Fe C5 C1 83.63(12)
C2 Fe C5 C1 38.99(10)
C9 Fe C5 C1 -153.81(12)
C4 Fe C5 C1 120.94(16)
C7 Fe C5 C1 -47.4(6)
C8 Fe C5 C1 173.15(16)
C10 Fe C5 C4 128.29(13)
C6 Fe C5 C4 167.44(14)
C3 Fe C5 C4 -37.31(13)
C1 Fe C5 C4 -120.94(16)
C2 Fe C5 C4 -81.96(13)
C9 Fe C5 C4 85.24(15)
C7 Fe C5 C4 -168.4(5)
C8 Fe C5 C4 52.2(2)
C3 Fe C6 C10 168.28(15)
C1 Fe C6 C10 -108.79(15)
C2 Fe C6 C10 -153.60(13)
C5 Fe C6 C10 -67.78(17)
C9 Fe C6 C10 38.13(15)
C4 Fe C6 C10 -27.3(5)
C7 Fe C6 C10 118.7(2)
C8 Fe C6 C10 81.15(16)
C10 Fe C6 C7 -118.7(2)
C3 Fe C6 C7 49.6(2)
C1 Fe C6 C7 132.52(15)
C2 Fe C6 C7 87.70(15)
C5 Fe C6 C7 173.53(14)
C9 Fe C6 C7 -80.56(16)
C4 Fe C6 C7 -145.9(4)
C8 Fe C6 C7 -37.55(14)
C10 C6 C7 C8 0.0(3)
Fe C6 C7 C8 59.59(18)
C10 C6 C7 Fe -59.56(16)
C10 Fe C7 C8 -81.12(18)
C6 Fe C7 C8 -119.1(2)
C3 Fe C7 C8 84.83(18)
C1 Fe C7 C8 172.03(13)
C2 Fe C7 C8 129.63(15)
C5 Fe C7 C8 -147.8(5)
C9 Fe C7 C8 -37.05(16)
C4 Fe C7 C8 47.1(3)
C10 Fe C7 C6 37.95(16)
C3 Fe C7 C6 -156.09(14)
C1 Fe C7 C6 -68.90(18)
C2 Fe C7 C6 -111.30(15)
C5 Fe C7 C6 -28.8(6)
C9 Fe C7 C6 82.02(16)
C4 Fe C7 C6 166.15(17)
C8 Fe C7 C6 119.1(2)
C6 C7 C8 C9 0.1(3)
Fe C7 C8 C9 59.18(18)
C6 C7 C8 Fe -59.09(17)
C10 Fe C8 C9 -37.74(16)
C6 Fe C8 C9 -81.67(18)
C3 Fe C8 C9 127.83(17)
C2 Fe C8 C9 168.46(15)
C5 Fe C8 C9 50.1(3)
C4 Fe C8 C9 85.04(18)
C7 Fe C8 C9 -119.5(2)
C10 Fe C8 C7 81.74(18)
C6 Fe C8 C7 37.81(17)
C3 Fe C8 C7 -112.69(18)
C2 Fe C8 C7 -72.1(2)
C5 Fe C8 C7 169.62(18)
C9 Fe C8 C7 119.5(2)
C4 Fe C8 C7 -155.48(16)
C7 C8 C9 C10 -0.2(3)
Fe C8 C9 C10 59.11(16)
C7 C8 C9 Fe -59.28(18)
C10 Fe C9 C8 119.5(2)
C6 Fe C9 C8 81.49(17)
C3 Fe C9 C8 -71.6(2)
C1 Fe C9 C8 172.83(17)
C2 Fe C9 C8 -44.0(5)
C5 Fe C9 C8 -153.19(15)
C4 Fe C9 C8 -110.46(16)
C7 Fe C9 C8 37.52(16)
C6 Fe C9 C10 -38.04(16)
C3 Fe C9 C10 168.88(15)
C1 Fe C9 C10 53.3(2)
C2 Fe C9 C10 -163.6(4)
C5 Fe C9 C10 87.27(16)
C4 Fe C9 C10 130.00(14)
C7 Fe C9 C10 -82.01(17)
C8 Fe C9 C10 -119.5(2)
C7 C6 C10 C9 -0.1(3)
Fe C6 C10 C9 -60.24(16)
C7 C6 C10 Fe 60.10(17)
C8 C9 C10 C6 0.2(3)
Fe C9 C10 C6 60.19(16)
C8 C9 C10 Fe -60.00(17)
C3 Fe C10 C6 -157.1(3)
C1 Fe C10 C6 89.06(16)
C2 Fe C10 C6 54.1(2)
C5 Fe C10 C6 132.12(14)
C9 Fe C10 C6 -118.5(2)
C4 Fe C10 C6 172.70(14)
C7 Fe C10 C6 -37.95(15)
C8 Fe C10 C6 -81.55(15)
C6 Fe C10 C9 118.5(2)
C3 Fe C10 C9 -38.6(4)
C1 Fe C10 C9 -152.46(14)
C2 Fe C10 C9 172.59(17)
C5 Fe C10 C9 -109.41(15)
C4 Fe C10 C9 -68.82(17)
C7 Fe C10 C9 80.53(16)
C8 Fe C10 C9 36.92(15)
C5 C1 C11 O1 -137.83(17)
C2 C1 C11 O1 50.1(2)
Fe C1 C11 O1 -44.2(3)
C5 C1 C11 C12 -19.7(2)
C2 C1 C11 C12 168.27(16)
Fe C1 C11 C12 74.0(2)
C5 C1 C11 C18 101.47(19)
C2 C1 C11 C18 -70.6(2)
Fe C1 C11 C18 -164.85(16)
O1 C11 C12 C17 -152.86(19)
C1 C11 C12 C17 86.0(2)
C18 C11 C12 C17 -34.8(3)
O1 C11 C12 C13 26.2(2)
C1 C11 C12 C13 -94.9(2)
C18 C11 C12 C13 144.29(17)
C17 C12 C13 C14 0.7(3)
C11 C12 C13 C14 -178.47(18)
C12 C13 C14 C15 -0.2(3)
C13 C14 C15 C16 -1.0(4)
C14 C15 C16 C17 1.7(4)
C13 C12 C17 C16 0.1(3)
C11 C12 C17 C16 179.2(2)
C15 C16 C17 C12 -1.2(4)
O1 C11 C18 C19 -141.4(2)
C1 C11 C18 C19 -19.4(3)
C12 C11 C18 C19 102.3(3)
O1 C11 C18 C23 41.6(2)
C1 C11 C18 C23 163.57(19)
C12 C11 C18 C23 -74.7(2)
C23 C18 C19 C20 -3.1(4)
C11 C18 C19 C20 179.9(3)
C18 C19 C20 C21 1.4(6)
C19 C20 C21 C22 0.7(5)
C20 C21 C22 C23 -1.0(4)
C21 C22 C23 C18 -0.8(4)
C19 C18 C23 C22 2.9(3)
C11 C18 C23 C22 180.0(2)
C3 C2 C24 N 177.1(2)
C1 C2 C24 N -3.2(3)
Fe C2 C24 N 88.0(2)
C3 C2 C24 O2 -3.4(3)
C1 C2 C24 O2 176.24(18)
Fe C2 C24 O2 -92.5(2)
O2 C24 N C28 2.7(2)
C2 C24 N C28 -177.86(18)
N C24 O2 C25 5.1(2)
C2 C24 O2 C25 -174.37(17)
C24 O2 C25 C26 -129.5(2)
C24 O2 C25 C27 111.0(2)
C24 O2 C25 C28 -9.9(2)
C24 N C28 C29 -138.12(19)
C24 N C28 C25 -8.8(2)
O2 C25 C28 N 11.1(2)
C26 C25 C28 N 126.5(2)
C27 C25 C28 N -102.1(2)
O2 C25 C28 C29 136.19(19)
C26 C25 C28 C29 -108.5(3)
C27 C25 C28 C29 23.0(3)
N C28 C29 C30 -169.9(2)
C25 C28 C29 C30 68.9(3)
N C28 C29 C31 -47.6(3)
C25 C28 C29 C31 -168.8(2)

loop_
_platon_squeeze_void_nr
_platon_squeeze_void_average_x
_platon_squeeze_void_average_y
_platon_squeeze_void_average_z
_platon_squeeze_void_volume
_platon_squeeze_void_count_electrons
_platon_squeeze_void_content
1 0.000 0.152 0.500 153 34 'C H2 Cl2'
2 0.500 0.652 1.000 153 34 'C H2 Cl2'
